data_2239098
loop_
_publ_author_name
'Liu, Xiaofeng'

_publ_section_title
;
 The chalcone ethyl
 2-[4-(2-{2,4-bis[(ethoxycarbonyl)methoxy]benzoyl}ethenyl)phenoxy]acetate
;
_journal_issue 1
_journal_name_full 'Acta Crystallographica Section E'
_journal_page_first o51
_journal_paper_doi 10.1107/S1600536813033114
_journal_volume 70
_journal_year 2014
_chemical_formula_iupac 'C27 H30 O10'
_chemical_formula_moiety 'C27 H30 O10'
_chemical_formula_sum 'C27 H30 O10'
_chemical_formula_weight 514.51
_chemical_name_common '2,4,4'-Triethyl acetateoxy chalcone'
_chemical_name_systematic
;
Ethyl
2-[4-(2-{2,4-bis[(ethoxycarbonyl)methoxy]benzoyl}ethenyl)phenoxy]acetate
;
_space_group_IT_number 2
_symmetry_cell_setting triclinic
_symmetry_space_group_name_Hall '-P 1'
_symmetry_space_group_name_H-M 'P -1'
_atom_sites_solution_hydrogens geom
_atom_sites_solution_primary direct
_atom_sites_solution_secondary difmap
_audit_creation_method SHELXL-97
_cell_angle_alpha 63.004(3)
_cell_angle_beta 87.157(4)
_cell_angle_gamma 83.377(4)
_cell_formula_units_Z 2
_cell_length_a 7.8225(16)
_cell_length_b 13.579(3)
_cell_length_c 13.780(3)
_cell_measurement_reflns_used 2402
_cell_measurement_temperature 298(2)
_cell_measurement_theta_max 0.00
_cell_measurement_theta_min 0.00
_cell_volume 1295.5(5)
_computing_cell_refinement 'SAINT (Bruker, 2004)'
_computing_data_collection 'APEX2 (Bruker, 2004)'
_computing_data_reduction 'SAINT (Bruker, 2004)'
_computing_molecular_graphics 'PLATON (Spek, 2009)'
_computing_publication_material 'SHELXTL (Sheldrick, 2008)'
_computing_structure_refinement 'SHELXL97 (Sheldrick, 2008)'
_computing_structure_solution 'SHELXS97 (Sheldrick, 2008)'
_diffrn_ambient_temperature 298(2)
_diffrn_measured_fraction_theta_full 0.989
_diffrn_measured_fraction_theta_max 0.989
_diffrn_measurement_device_type 'Bruker APEXII CCD'
_diffrn_measurement_method '\f and \w scans'
_diffrn_radiation_monochromator graphite
_diffrn_radiation_source 'fine-focus sealed tube'
_diffrn_radiation_type MoK\a
_diffrn_radiation_wavelength 0.71073
_diffrn_reflns_av_R_equivalents 0.0176
_diffrn_reflns_av_sigmaI/netI 0.0165
_diffrn_reflns_limit_h_max 9
_diffrn_reflns_limit_h_min -7
_diffrn_reflns_limit_k_max 16
_diffrn_reflns_limit_k_min -16
_diffrn_reflns_limit_l_max 16
_diffrn_reflns_limit_l_min -16
_diffrn_reflns_number 16520
_diffrn_reflns_theta_full 25.02
_diffrn_reflns_theta_max 25.02
_diffrn_reflns_theta_min 1.66
_exptl_absorpt_coefficient_mu 0.101
_exptl_absorpt_correction_T_max 0.9900
_exptl_absorpt_correction_T_min 0.9880
_exptl_absorpt_correction_type multi-scan
_exptl_absorpt_process_details '(SADABS; Sheldrick, 1996)'
_exptl_crystal_colour 'light yellow'
_exptl_crystal_density_diffrn 1.319
_exptl_crystal_density_method 'not measured'
_exptl_crystal_description block
_exptl_crystal_F_000 544
_exptl_crystal_size_max 0.12
_exptl_crystal_size_mid 0.10
_exptl_crystal_size_min 0.10
_refine_diff_density_max 0.394
_refine_diff_density_min -0.232
_refine_ls_extinction_method none
_refine_ls_goodness_of_fit_ref 1.196
_refine_ls_hydrogen_treatment constr
_refine_ls_matrix_type full
_refine_ls_number_parameters 337
_refine_ls_number_reflns 4538
_refine_ls_number_restraints 0
_refine_ls_restrained_S_all 1.196
_refine_ls_R_factor_all 0.0809
_refine_ls_R_factor_gt 0.0754
_refine_ls_shift/su_max 0.001
_refine_ls_shift/su_mean 0.000
_refine_ls_structure_factor_coef Fsqd
_refine_ls_weighting_details 'calc w=1/[\s^2^(Fo^2^)+(0.0569P)^2^+1.0739P] where P=(Fo^2^+2Fc^2^)/3'
_refine_ls_weighting_scheme calc
_refine_ls_wR_factor_gt 0.1730
_refine_ls_wR_factor_ref 0.1775
_reflns_number_gt 4137
_reflns_number_total 4538
_reflns_threshold_expression I>2\s(I)
_cod_data_source_file lh5675sup1.cif
_cod_data_source_block I
_cod_original_cell_volume 1295.6(5)
_cod_database_code 2239098
_cod_database_fobs_code 2239098

loop_
_symmetry_equiv_pos_as_xyz
'x, y, z'
'-x, -y, -z'

loop_
_atom_site_type_symbol
_atom_site_label
_atom_site_fract_x
_atom_site_fract_y
_atom_site_fract_z
_atom_site_U_iso_or_equiv
_atom_site_adp_type
_atom_site_calc_flag
_atom_site_refinement_flags
_atom_site_occupancy
_atom_site_symmetry_multiplicity
C C1 0.7304(4) 0.4831(2) 0.6468(2) 0.0502(7) Uani d . 1 1
C C2 0.7010(4) 0.5453(2) 0.7028(2) 0.0549(8) Uani d . 1 1
H H2 0.7100 0.6213 0.6670 0.066 Uiso calc R 1 1
C C3 0.6586(4) 0.4962(2) 0.8106(2) 0.0532(8) Uani d . 1 1
H H3 0.6387 0.5397 0.8471 0.064 Uiso calc R 1 1
C C4 0.6444(4) 0.3821(2) 0.8675(2) 0.0456(7) Uani d . 1 1
C C5 0.6802(4) 0.3199(2) 0.8103(2) 0.0525(7) Uani d . 1 1
H H5 0.6765 0.2434 0.8467 0.063 Uiso calc R 1 1
C C6 0.7211(5) 0.3687(2) 0.7015(3) 0.0570(8) Uani d . 1 1
H H6 0.7423 0.3258 0.6646 0.068 Uiso calc R 1 1
C C7 0.5925(4) 0.3344(2) 0.9813(2) 0.0478(7) Uani d . 1 1
H H7 0.5790 0.3829 1.0124 0.057 Uiso calc R 1 1
C C8 0.5619(4) 0.2298(2) 1.0465(2) 0.0467(7) Uani d . 1 1
H H8 0.5751 0.1776 1.0197 0.056 Uiso calc R 1 1
C C9 0.5081(4) 0.1960(2) 1.1589(2) 0.0475(7) Uani d . 1 1
C C10 0.4790(4) 0.0787(2) 1.2360(2) 0.0415(6) Uani d . 1 1
C C11 0.3962(4) 0.0624(2) 1.3330(2) 0.0459(7) Uani d . 1 1
H H11 0.3563 0.1246 1.3425 0.055 Uiso calc R 1 1
C C12 0.3700(4) -0.0400(2) 1.4151(2) 0.0485(7) Uani d . 1 1
H H12 0.3136 -0.0470 1.4786 0.058 Uiso calc R 1 1
C C13 0.4293(4) -0.1333(2) 1.4016(2) 0.0435(6) Uani d . 1 1
C C14 0.5085(4) -0.1219(2) 1.3063(2) 0.0463(7) Uani d . 1 1
H H14 0.5449 -0.1848 1.2970 0.056 Uiso calc R 1 1
C C15 0.5343(4) -0.0178(2) 1.2239(2) 0.0432(6) Uani d . 1 1
C C16 0.7769(5) 0.4821(2) 0.4757(2) 0.0587(8) Uani d . 1 1
H H16A 0.6704 0.4490 0.4833 0.070 Uiso calc R 1 1
H H16B 0.8709 0.4230 0.5006 0.070 Uiso calc R 1 1
C C17 0.8034(4) 0.5619(2) 0.3588(2) 0.0517(7) Uani d . 1 1
C C18 0.8388(5) 0.5709(3) 0.1834(2) 0.0623(9) Uani d . 1 1
H H18A 0.9452 0.6053 0.1695 0.075 Uiso calc R 1 1
H H18B 0.7445 0.6287 0.1514 0.075 Uiso calc R 1 1
C C19 0.8467(6) 0.4911(3) 0.1360(3) 0.0855(12) Uani d . 1 1
H H19A 0.9402 0.4342 0.1687 0.128 Uiso calc R 1 1
H H19B 0.8644 0.5300 0.0589 0.128 Uiso calc R 1 1
H H19C 0.7405 0.4579 0.1501 0.128 Uiso calc R 1 1
C C20 0.3347(4) -0.2565(3) 1.5781(2) 0.0563(8) Uani d . 1 1
H H20A 0.3860 -0.2134 1.6068 0.068 Uiso calc R 1 1
H H20B 0.3559 -0.3343 1.6303 0.068 Uiso calc R 1 1
C C21 0.1446(5) -0.2243(2) 1.5680(2) 0.0547(8) Uani d . 1 1
C C22 -0.0998(5) -0.1807(3) 1.4570(4) 0.0775(11) Uani d . 1 1
H H22A -0.1640 -0.1962 1.5235 0.093 Uiso calc R 1 1
H H22B -0.1500 -0.2159 1.4194 0.093 Uiso calc R 1 1
C C23 -0.1101(6) -0.0602(3) 1.3875(4) 0.0955(14) Uani d . 1 1
H H23A -0.0536 -0.0262 1.4231 0.143 Uiso calc R 1 1
H H23B -0.2287 -0.0300 1.3748 0.143 Uiso calc R 1 1
H H23C -0.0548 -0.0455 1.3192 0.143 Uiso calc R 1 1
C C24 0.6858(5) -0.0966(2) 1.1165(3) 0.0592(8) Uani d . 1 1
H H24A 0.5934 -0.1392 1.1180 0.071 Uiso calc R 1 1
H H24B 0.7663 -0.1441 1.1747 0.071 Uiso calc R 1 1
C C25 0.7749(4) -0.0555(3) 1.0089(2) 0.0522(7) Uani d . 1 1
C C26 0.9388(5) -0.1206(3) 0.8969(3) 0.0672(9) Uani d . 1 1
H H26A 1.0458 -0.0924 0.8998 0.081 Uiso calc R 1 1
H H26B 0.8735 -0.0652 0.8340 0.081 Uiso calc R 1 1
C C27 0.9746(5) -0.2257(3) 0.8881(3) 0.0744(10) Uani d . 1 1
H H27A 1.0383 -0.2802 0.9509 0.112 Uiso calc R 1 1
H H27B 1.0409 -0.2128 0.8236 0.112 Uiso calc R 1 1
H H27C 0.8680 -0.2523 0.8839 0.112 Uiso calc R 1 1
O O1 0.4841(4) 0.26559(18) 1.19312(19) 0.0826(9) Uani d . 1 1
O O2 0.7698(3) 0.54015(16) 0.53900(17) 0.0655(7) Uani d . 1 1
O O3 0.8152(4) 0.65850(18) 0.32433(19) 0.0776(8) Uani d . 1 1
O O4 0.8129(3) 0.50759(17) 0.29960(16) 0.0608(6) Uani d . 1 1
O O5 0.4174(3) -0.24062(16) 1.47859(16) 0.0541(5) Uani d . 1 1
O O6 0.0654(4) -0.2021(3) 1.6330(2) 0.0971(10) Uani d . 1 1
O O7 0.0789(3) -0.22501(18) 1.48300(19) 0.0618(6) Uani d . 1 1
O O8 0.6192(3) -0.00224(16) 1.13008(17) 0.0653(7) Uani d . 1 1
O O9 0.7865(4) 0.03736(19) 0.9457(2) 0.0800(8) Uani d . 1 1
O O10 0.8417(3) -0.14310(17) 0.99470(18) 0.0649(6) Uani d . 1 1

loop_
_atom_site_aniso_label
_atom_site_aniso_U_11
_atom_site_aniso_U_22
_atom_site_aniso_U_33
_atom_site_aniso_U_12
_atom_site_aniso_U_13
_atom_site_aniso_U_23
C1 0.0668(19) 0.0382(15) 0.0429(15) -0.0079(13) 0.0095(13) -0.0164(13)
C2 0.084(2) 0.0296(14) 0.0496(17) -0.0093(14) 0.0116(15) -0.0164(13)
C3 0.077(2) 0.0357(15) 0.0514(17) -0.0058(14) 0.0095(15) -0.0243(14)
C4 0.0550(17) 0.0351(14) 0.0448(15) -0.0043(12) 0.0028(13) -0.0167(12)
C5 0.077(2) 0.0294(14) 0.0467(16) -0.0097(13) 0.0093(14) -0.0137(12)
C6 0.087(2) 0.0378(15) 0.0510(17) -0.0099(15) 0.0129(16) -0.0245(14)
C7 0.0630(18) 0.0347(14) 0.0464(16) -0.0035(13) 0.0047(13) -0.0198(13)
C8 0.0611(18) 0.0381(15) 0.0424(15) -0.0054(13) 0.0022(13) -0.0195(12)
C9 0.0638(19) 0.0367(14) 0.0436(15) -0.0035(13) 0.0021(13) -0.0202(13)
C10 0.0482(16) 0.0381(14) 0.0398(14) -0.0039(11) 0.0011(12) -0.0191(12)
C11 0.0592(18) 0.0397(15) 0.0457(15) -0.0066(13) 0.0067(13) -0.0257(13)
C12 0.0607(18) 0.0477(16) 0.0422(15) -0.0140(13) 0.0145(13) -0.0242(13)
C13 0.0474(16) 0.0383(14) 0.0421(15) -0.0092(12) 0.0025(12) -0.0150(12)
C14 0.0580(18) 0.0355(14) 0.0486(16) -0.0049(12) 0.0045(13) -0.0222(13)
C15 0.0545(17) 0.0392(14) 0.0379(14) -0.0053(12) 0.0060(12) -0.0196(12)
C16 0.088(2) 0.0410(16) 0.0473(17) -0.0109(15) 0.0127(16) -0.0206(14)
C17 0.067(2) 0.0381(16) 0.0475(16) -0.0028(13) 0.0083(14) -0.0183(13)
C18 0.085(2) 0.0570(19) 0.0402(16) -0.0134(17) 0.0100(15) -0.0179(15)
C19 0.126(4) 0.080(3) 0.057(2) -0.022(2) 0.017(2) -0.037(2)
C20 0.077(2) 0.0471(17) 0.0390(15) -0.0150(15) 0.0043(15) -0.0130(13)
C21 0.079(2) 0.0411(16) 0.0405(16) -0.0178(15) 0.0179(15) -0.0143(13)
C22 0.066(2) 0.069(2) 0.105(3) -0.0102(18) -0.001(2) -0.045(2)
C23 0.076(3) 0.072(3) 0.122(4) -0.001(2) -0.025(3) -0.028(3)
C24 0.086(2) 0.0410(16) 0.0536(18) -0.0068(15) 0.0161(16) -0.0254(14)
C25 0.070(2) 0.0463(17) 0.0440(16) -0.0119(14) 0.0091(14) -0.0231(14)
C26 0.071(2) 0.081(2) 0.063(2) -0.0145(18) 0.0210(17) -0.0441(19)
C27 0.080(3) 0.085(3) 0.071(2) 0.000(2) 0.0112(19) -0.049(2)
O1 0.149(3) 0.0424(12) 0.0593(14) -0.0150(14) 0.0280(15) -0.0274(11)
O2 0.1146(19) 0.0361(11) 0.0445(12) -0.0161(11) 0.0222(12) -0.0174(9)
O3 0.133(2) 0.0401(13) 0.0555(14) -0.0114(13) 0.0162(14) -0.0190(11)
O4 0.0943(17) 0.0451(12) 0.0437(11) -0.0165(11) 0.0133(11) -0.0197(10)
O5 0.0667(14) 0.0383(11) 0.0483(12) -0.0082(9) 0.0106(10) -0.0121(9)
O6 0.114(2) 0.114(2) 0.0670(17) -0.0088(18) 0.0327(16) -0.0479(17)
O7 0.0630(14) 0.0582(13) 0.0735(15) -0.0026(11) -0.0009(11) -0.0387(12)
O8 0.1049(18) 0.0377(11) 0.0509(12) -0.0062(11) 0.0263(12) -0.0208(10)
O9 0.124(2) 0.0459(14) 0.0626(15) -0.0082(13) 0.0233(15) -0.0203(12)
O10 0.0907(17) 0.0486(12) 0.0585(13) -0.0094(11) 0.0247(12) -0.0288(11)

loop_
_atom_type_symbol
_atom_type_description
_atom_type_scat_dispersion_real
_atom_type_scat_dispersion_imag
_atom_type_scat_source
C C 0.0033 0.0016 'International Tables Vol C Tables 4.2.6.8 and 6.1.1.4'
H H 0.0000 0.0000 'International Tables Vol C Tables 4.2.6.8 and 6.1.1.4'
O O 0.0106 0.0060 'International Tables Vol C Tables 4.2.6.8 and 6.1.1.4'

loop_
_geom_angle_atom_site_label_1
_geom_angle_atom_site_label_2
_geom_angle_atom_site_label_3
_geom_angle
O2 C1 C2 116.0(2)
O2 C1 C6 124.5(3)
C2 C1 C6 119.5(3)
C3 C2 C1 120.5(3)
C3 C2 H2 119.8
C1 C2 H2 119.8
C2 C3 C4 121.5(3)
C2 C3 H3 119.2
C4 C3 H3 119.2
C5 C4 C3 117.1(3)
C5 C4 C7 123.4(2)
C3 C4 C7 119.5(2)
C6 C5 C4 121.7(3)
C6 C5 H5 119.1
C4 C5 H5 119.1
C5 C6 C1 119.6(3)
C5 C6 H6 120.2
C1 C6 H6 120.2
C8 C7 C4 128.1(3)
C8 C7 H7 116.0
C4 C7 H7 116.0
C7 C8 C9 121.0(3)
C7 C8 H8 119.5
C9 C8 H8 119.5
O1 C9 C8 119.6(3)
O1 C9 C10 117.6(3)
C8 C9 C10 122.8(2)
C11 C10 C15 116.3(2)
C11 C10 C9 116.4(2)
C15 C10 C9 127.2(2)
C12 C11 C10 123.8(3)
C12 C11 H11 118.1
C10 C11 H11 118.1
C11 C12 C13 118.5(3)
C11 C12 H12 120.7
C13 C12 H12 120.7
O5 C13 C14 115.1(2)
O5 C13 C12 124.6(2)
C14 C13 C12 120.2(2)
C13 C14 C15 120.6(2)
C13 C14 H14 119.7
C15 C14 H14 119.7
O8 C15 C14 122.9(2)
O8 C15 C10 116.4(2)
C14 C15 C10 120.6(2)
O2 C16 C17 108.9(2)
O2 C16 H16A 109.9
C17 C16 H16A 109.9
O2 C16 H16B 109.9
C17 C16 H16B 109.9
H16A C16 H16B 108.3
O3 C17 O4 125.1(3)
O3 C17 C16 125.8(3)
O4 C17 C16 109.1(2)
O4 C18 C19 106.9(3)
O4 C18 H18A 110.3
C19 C18 H18A 110.3
O4 C18 H18B 110.3
C19 C18 H18B 110.3
H18A C18 H18B 108.6
C18 C19 H19A 109.5
C18 C19 H19B 109.5
H19A C19 H19B 109.5
C18 C19 H19C 109.5
H19A C19 H19C 109.5
H19B C19 H19C 109.5
O5 C20 C21 114.2(3)
O5 C20 H20A 108.7
C21 C20 H20A 108.7
O5 C20 H20B 108.7
C21 C20 H20B 108.7
H20A C20 H20B 107.6
O6 C21 O7 125.4(4)
O6 C21 C20 121.9(3)
O7 C21 C20 112.7(3)
O7 C22 C23 109.5(3)
O7 C22 H22A 109.8
C23 C22 H22A 109.8
O7 C22 H22B 109.8
C23 C22 H22B 109.8
H22A C22 H22B 108.2
C22 C23 H23A 109.5
C22 C23 H23B 109.5
H23A C23 H23B 109.5
C22 C23 H23C 109.5
H23A C23 H23C 109.5
H23B C23 H23C 109.5
O8 C24 C25 107.2(2)
O8 C24 H24A 110.3
C25 C24 H24A 110.3
O8 C24 H24B 110.3
C25 C24 H24B 110.3
H24A C24 H24B 108.5
O9 C25 O10 124.3(3)
O9 C25 C24 127.2(3)
O10 C25 C24 108.5(2)
O10 C26 C27 108.1(3)
O10 C26 H26A 110.1
C27 C26 H26A 110.1
O10 C26 H26B 110.1
C27 C26 H26B 110.1
H26A C26 H26B 108.4
C26 C27 H27A 109.5
C26 C27 H27B 109.5
H27A C27 H27B 109.5
C26 C27 H27C 109.5
H27A C27 H27C 109.5
H27B C27 H27C 109.5
C1 O2 C16 117.3(2)
C17 O4 C18 117.4(2)
C13 O5 C20 117.2(2)
C21 O7 C22 117.3(3)
C15 O8 C24 118.7(2)
C25 O10 C26 116.9(3)

loop_
_geom_bond_atom_site_label_1
_geom_bond_atom_site_label_2
_geom_bond_distance
C1 O2 1.366(3)
C1 C2 1.375(4)
C1 C6 1.394(4)
C2 C3 1.365(4)
C2 H2 0.9300
C3 C4 1.399(4)
C3 H3 0.9300
C4 C5 1.393(4)
C4 C7 1.455(4)
C5 C6 1.375(4)
C5 H5 0.9300
C6 H6 0.9300
C7 C8 1.335(4)
C7 H7 0.9300
C8 C9 1.457(4)
C8 H8 0.9300
C9 O1 1.227(3)
C9 C10 1.497(4)
C10 C11 1.389(4)
C10 C15 1.412(4)
C11 C12 1.368(4)
C11 H11 0.9300
C12 C13 1.387(4)
C12 H12 0.9300
C13 O5 1.370(3)
C13 C14 1.375(4)
C14 C15 1.384(4)
C14 H14 0.9300
C15 O8 1.363(3)
C16 O2 1.412(3)
C16 C17 1.499(4)
C16 H16A 0.9700
C16 H16B 0.9700
C17 O3 1.189(3)
C17 O4 1.319(4)
C18 O4 1.450(4)
C18 C19 1.492(5)
C18 H18A 0.9700
C18 H18B 0.9700
C19 H19A 0.9600
C19 H19B 0.9600
C19 H19C 0.9600
C20 O5 1.422(4)
C20 C21 1.496(5)
C20 H20A 0.9700
C20 H20B 0.9700
C21 O6 1.193(4)
C21 O7 1.307(4)
C22 O7 1.451(4)
C22 C23 1.468(5)
C22 H22A 0.9700
C22 H22B 0.9700
C23 H23A 0.9600
C23 H23B 0.9600
C23 H23C 0.9600
C24 O8 1.415(3)
C24 C25 1.494(4)
C24 H24A 0.9700
C24 H24B 0.9700
C25 O9 1.174(4)
C25 O10 1.335(4)
C26 O10 1.437(4)
C26 C27 1.481(5)
C26 H26A 0.9700
C26 H26B 0.9700
C27 H27A 0.9600
C27 H27B 0.9600
C27 H27C 0.9600

loop_
_geom_hbond_atom_site_label_D
_geom_hbond_atom_site_label_H
_geom_hbond_atom_site_label_A
_geom_hbond_site_symmetry_A
_geom_hbond_distance_DH
_geom_hbond_distance_HA
_geom_hbond_distance_DA
_geom_hbond_angle_DHA
C3 H3 O1 2_667 0.93 2.52 3.276(4) 138.4
C16 H16B O7 2_657 0.97 2.58 3.337(4) 135.1
C20 H20B O4 2_657 0.97 2.60 3.360(4) 135.7
C24 H24B O3 1_546 0.97 2.53 3.339(4) 140.6
C27 H27B O6 1_654 0.96 2.56 3.426(4) 149.8

loop_
_geom_torsion_atom_site_label_1
_geom_torsion_atom_site_label_2
_geom_torsion_atom_site_label_3
_geom_torsion_atom_site_label_4
_geom_torsion
O2 C1 C2 C3 179.2(3)
C6 C1 C2 C3 -1.7(5)
C1 C2 C3 C4 0.3(5)
C2 C3 C4 C5 1.8(5)
C2 C3 C4 C7 -177.7(3)
C3 C4 C5 C6 -2.6(5)
C7 C4 C5 C6 176.9(3)
C4 C5 C6 C1 1.3(5)
O2 C1 C6 C5 180.0(3)
C2 C1 C6 C5 0.9(5)
C5 C4 C7 C8 -3.9(5)
C3 C4 C7 C8 175.5(3)
C4 C7 C8 C9 -179.1(3)
C7 C8 C9 O1 2.8(5)
C7 C8 C9 C10 -177.6(3)
O1 C9 C10 C11 11.9(4)
C8 C9 C10 C11 -167.7(3)
O1 C9 C10 C15 -164.5(3)
C8 C9 C10 C15 15.9(5)
C15 C10 C11 C12 1.3(4)
C9 C10 C11 C12 -175.5(3)
C10 C11 C12 C13 0.1(5)
C11 C12 C13 O5 177.5(3)
C11 C12 C13 C14 -1.7(4)
O5 C13 C14 C15 -177.4(3)
C12 C13 C14 C15 1.9(4)
C13 C14 C15 O8 176.8(3)
C13 C14 C15 C10 -0.4(4)
C11 C10 C15 O8 -178.5(3)
C9 C10 C15 O8 -2.1(4)
C11 C10 C15 C14 -1.1(4)
C9 C10 C15 C14 175.2(3)
O2 C16 C17 O3 -0.6(5)
O2 C16 C17 O4 179.0(3)
O5 C20 C21 O6 -158.1(3)
O5 C20 C21 O7 22.8(4)
O8 C24 C25 O9 -1.1(5)
O8 C24 C25 O10 179.0(3)
C2 C1 O2 C16 -171.3(3)
C6 C1 O2 C16 9.6(5)
C17 C16 O2 C1 174.2(3)
O3 C17 O4 C18 -0.3(5)
C16 C17 O4 C18 -179.9(3)
C19 C18 O4 C17 179.4(3)
C14 C13 O5 C20 -179.2(3)
C12 C13 O5 C20 1.5(4)
C21 C20 O5 C13 70.3(3)
O6 C21 O7 C22 9.1(5)
C20 C21 O7 C22 -171.9(3)
C23 C22 O7 C21 87.1(4)
C14 C15 O8 C24 -0.8(5)
C10 C15 O8 C24 176.5(3)
C25 C24 O8 C15 -178.7(3)
O9 C25 O10 C26 2.3(5)
C24 C25 O10 C26 -177.7(3)
C27 C26 O10 C25 -170.4(3)
